data_7209632
loop_
_publ_author_name
'Jhu, Zih-Rong'
'Yang, Chen-I'
'Lee, Gene-Hsiang'

_publ_section_title
;
 Two new series of rare-earth organic frameworks involving two structural
 architectures: syntheses, structures and magnetic properties
;
_journal_issue 13
_journal_name_full CrystEngComm
_journal_page_first 2456
_journal_paper_doi 10.1039/c3ce26766k
_journal_volume 15
_journal_year 2013
_chemical_formula_sum 'C12 H22 N O9 Tb'
_chemical_formula_weight 483.23
_chemical_name_systematic
;
?
;
_space_group_IT_number 14
_symmetry_cell_setting monoclinic
_symmetry_space_group_name_Hall '-P 2yn'
_symmetry_space_group_name_H-M 'P 1 21/n 1'
_atom_sites_solution_hydrogens geom
_atom_sites_solution_primary direct
_atom_sites_solution_secondary difmap
_audit_creation_method SHELXL-97
_cell_angle_alpha 90.00
_cell_angle_beta 106.5960(10)
_cell_angle_gamma 90.00
_cell_formula_units_Z 4
_cell_length_a 10.2870(7)
_cell_length_b 13.2402(9)
_cell_length_c 12.8956(9)
_cell_measurement_reflns_used 8166
_cell_measurement_temperature 150(2)
_cell_measurement_theta_max 30.48
_cell_measurement_theta_min 2.25
_cell_volume 1683.2(2)
_computing_cell_refinement 'Bruker SMART'
_computing_data_collection 'Bruker SMART'
_computing_data_reduction 'Bruker SAINT'
_computing_molecular_graphics 'Bruker SHELXTL'
_computing_publication_material 'Bruker SHELXTL'
_computing_structure_refinement 'SHELXL-97 (Sheldrick, 1997)'
_computing_structure_solution 'SHELXS-97 (Sheldrick, 1990)'
_diffrn_ambient_temperature 150(2)
_diffrn_measured_fraction_theta_full 0.953
_diffrn_measured_fraction_theta_max 0.953
_diffrn_measurement_device_type 'CCD area detector'
_diffrn_measurement_method 'phi and omega scans'
_diffrn_radiation_monochromator graphite
_diffrn_radiation_source 'fine-focus sealed tube'
_diffrn_radiation_type MoK\a
_diffrn_radiation_wavelength 0.71073
_diffrn_reflns_av_R_equivalents 0.0241
_diffrn_reflns_av_sigmaI/netI 0.0270
_diffrn_reflns_limit_h_max 14
_diffrn_reflns_limit_h_min -8
_diffrn_reflns_limit_k_max 18
_diffrn_reflns_limit_k_min -18
_diffrn_reflns_limit_l_max 17
_diffrn_reflns_limit_l_min -18
_diffrn_reflns_number 13752
_diffrn_reflns_theta_full 30.50
_diffrn_reflns_theta_max 30.50
_diffrn_reflns_theta_min 2.24
_exptl_absorpt_coefficient_mu 4.245
_exptl_absorpt_correction_T_max 0.7461
_exptl_absorpt_correction_T_min 0.6167
_exptl_absorpt_correction_type multi-scan
_exptl_crystal_colour colorless
_exptl_crystal_density_diffrn 1.907
_exptl_crystal_density_meas ?
_exptl_crystal_density_method 'not measured'
_exptl_crystal_description block
_exptl_crystal_F_000 952
_exptl_crystal_size_max 0.11
_exptl_crystal_size_mid 0.08
_exptl_crystal_size_min 0.06
_refine_diff_density_max 1.542
_refine_diff_density_min -0.981
_refine_diff_density_rms 0.128
_refine_ls_extinction_method none
_refine_ls_goodness_of_fit_ref 1.216
_refine_ls_hydrogen_treatment mixed
_refine_ls_matrix_type full
_refine_ls_number_parameters 231
_refine_ls_number_reflns 4896
_refine_ls_number_restraints 0
_refine_ls_restrained_S_all 1.216
_refine_ls_R_factor_all 0.0457
_refine_ls_R_factor_gt 0.0399
_refine_ls_shift/su_max 0.004
_refine_ls_shift/su_mean 0.000
_refine_ls_structure_factor_coef Fsqd
_refine_ls_weighting_details 'calc w=1/[\s^2^(Fo^2^)+(0.0021P)^2^+8.6601P] where P=(Fo^2^+2Fc^2^)/3'
_refine_ls_weighting_scheme calc
_refine_ls_wR_factor_gt 0.0765
_refine_ls_wR_factor_ref 0.0781
_reflns_number_gt 4301
_reflns_number_total 4896
_reflns_threshold_expression >2sigma(I)
_cod_data_source_file c3ce26766k.txt
_cod_data_source_block yci0006_11_run_0m
_cod_depositor_comments
;
The following automatic conversions were performed:

'_symmetry_cell_setting' value 'Monoclinic' changed to 'monoclinic'
according to /home/saulius/struct/CIF-dictionaries/cif_core.dic
dictionary named 'cif_core.dic' version 2.4.2 from 2011-04-26.

Automatic conversion script
Id: cif_fix_values 1891 2012-01-12 08:04:46Z andrius 

The following automatic conversions were performed:

'_exptl_crystal_density_meas' value 'not_measured' was changed to '?'
- the value is perceived as not measured.

Automatic conversion script
Id: cif_fix_values 3008 2015-01-20 13:52:24Z robertas 
;
_cod_original_sg_symbol_H-M P2(1)/n
_cod_database_code 7209632

loop_
_symmetry_equiv_pos_as_xyz
'x, y, z'
'-x+1/2, y+1/2, -z+1/2'
'-x, -y, -z'
'x-1/2, -y-1/2, z-1/2'

loop_
_atom_site_label
_atom_site_type_symbol
_atom_site_fract_x
_atom_site_fract_y
_atom_site_fract_z
_atom_site_U_iso_or_equiv
_atom_site_adp_type
_atom_site_occupancy
_atom_site_symmetry_multiplicity
_atom_site_calc_flag
_atom_site_refinement_flags
Tb1 Tb 0.653862(19) 1.003450(15) -0.076828(15) 0.01954(6) Uani 1 1 d .
O6 O 0.7083(4) 0.8586(3) -0.1815(3) 0.0436(10) Uani 1 1 d .
O1 O 0.6143(5) 0.8613(3) 0.0104(3) 0.0498(11) Uani 1 1 d .
O9 O 0.8424(4) 1.1200(3) -0.0635(4) 0.0414(10) Uani 1 1 d .
N1 N 0.8270(5) 0.8436(3) -0.1214(4) 0.0354(10) Uani 1 1 d .
O8 O 0.6428(5) 1.0664(4) -0.2592(3) 0.0502(12) Uani 1 1 d .
O5 O 0.8748(4) 0.9088(3) -0.0480(3) 0.0374(9) Uani 1 1 d .
O3 O 0.7284(6) 1.0437(4) 0.1017(3) 0.0583(13) Uani 1 1 d .
O7 O 0.8931(5) 0.7696(4) -0.1327(4) 0.0697(16) Uani 1 1 d .
O2 O 0.4506(4) 0.8425(3) 0.0892(4) 0.0439(10) Uani 1 1 d .
C1 C 0.5500(5) 0.8103(3) 0.0601(4) 0.0251(9) Uani 1 1 d .
O4 O 0.4402(4) 0.9606(3) -0.1770(4) 0.0585(13) Uani 1 1 d .
C2 C 0.5930(5) 0.7016(3) 0.0864(4) 0.0260(9) Uani 1 1 d .
C4 C 0.7219(5) 0.5778(4) 0.2103(4) 0.0272(9) Uani 1 1 d .
C7 C 0.6816(5) 1.0516(3) 0.1799(4) 0.0303(10) Uani 1 1 d .
C3 C 0.7170(7) 0.6928(5) 0.1873(5) 0.0538(18) Uani 1 1 d .
C10 C 0.7058(9) 0.7544(5) 0.2800(5) 0.073(3) Uani 1 1 d .
H10A H 0.6968 0.8243 0.2595 0.109 Uiso 1 1 calc R
H10B H 0.7858 0.7454 0.3397 0.109 Uiso 1 1 calc R
H10C H 0.6276 0.7335 0.3010 0.109 Uiso 1 1 calc R
C6 C 0.4879(8) 0.6347(6) 0.1214(8) 0.069(2) Uani 1 1 d .
H6A H 0.4263 0.6025 0.0589 0.083 Uiso 1 1 calc R
H6B H 0.4354 0.6753 0.1575 0.083 Uiso 1 1 calc R
C12 C 0.8437(8) 1.2253(6) -0.0854(7) 0.073(3) Uani 1 1 d .
H12A H 0.8296 1.2355 -0.1615 0.110 Uiso 1 1 calc R
H12B H 0.9297 1.2534 -0.0461 0.110 Uiso 1 1 calc R
H12C H 0.7726 1.2581 -0.0634 0.110 Uiso 1 1 calc R
C5 C 0.5733(7) 0.5535(6) 0.2008(7) 0.066(2) Uani 1 1 d .
H5A H 0.5565 0.5578 0.2709 0.080 Uiso 1 1 calc R
H5B H 0.5504 0.4860 0.1720 0.080 Uiso 1 1 calc R
C9 C 0.8500(8) 0.7240(8) 0.1564(9) 0.094(3) Uani 1 1 d .
H9A H 0.8591 0.7961 0.1591 0.140 Uiso 1 1 calc R
H9B H 0.8437 0.7006 0.0847 0.140 Uiso 1 1 calc R
H9C H 0.9276 0.6940 0.2068 0.140 Uiso 1 1 calc R
C11 C 0.6361(16) 1.0244(8) -0.3565(7) 0.128(5) Uani 1 1 d .
H11A H 0.7222 1.0315 -0.3709 0.192 Uiso 1 1 calc R
H11B H 0.5674 1.0580 -0.4121 0.192 Uiso 1 1 calc R
H11C H 0.6140 0.9541 -0.3553 0.192 Uiso 1 1 calc R
C8 C 0.6116(18) 0.6481(10) -0.0087(12) 0.063(4) Uani 0.50 1 d P
H8A H 0.5282 0.6494 -0.0662 0.094 Uiso 0.50 1 calc PR
H8B H 0.6372 0.5794 0.0103 0.094 Uiso 0.50 1 calc PR
H8C H 0.6815 0.6808 -0.0322 0.094 Uiso 0.50 1 calc PR
C8' C 0.7528(18) 0.5300(16) 0.1171(10) 0.083(6) Uani 0.50 1 d P
H8'1 H 0.8461 0.5420 0.1209 0.124 Uiso 0.50 1 calc PR
H8'2 H 0.6955 0.5582 0.0513 0.124 Uiso 0.50 1 calc PR
H8'3 H 0.7371 0.4586 0.1183 0.124 Uiso 0.50 1 calc PR
H9 H 0.900(7) 1.110(5) -0.027(5) 0.04(2) Uiso 1 1 d .
H8 H 0.640(9) 1.128(7) -0.266(7) 0.09(3) Uiso 1 1 d .

loop_
_atom_site_aniso_label
_atom_site_aniso_U_11
_atom_site_aniso_U_22
_atom_site_aniso_U_33
_atom_site_aniso_U_23
_atom_site_aniso_U_13
_atom_site_aniso_U_12
Tb1 0.01776(9) 0.02088(10) 0.01942(9) 0.00032(8) 0.00438(6) 0.00013(8)
O6 0.044(2) 0.050(2) 0.032(2) -0.0153(18) 0.0045(17) 0.0104(19)
O1 0.070(3) 0.039(2) 0.041(2) 0.0103(18) 0.017(2) -0.017(2)
O9 0.0220(19) 0.044(2) 0.052(3) 0.018(2) 0.0011(18) -0.0058(16)
N1 0.038(2) 0.037(2) 0.034(2) -0.0041(19) 0.0142(19) 0.0084(19)
O8 0.084(4) 0.043(2) 0.027(2) 0.0037(18) 0.022(2) -0.004(2)
O5 0.0273(18) 0.040(2) 0.043(2) -0.0106(17) 0.0072(16) 0.0027(15)
O3 0.098(4) 0.054(3) 0.024(2) -0.0131(18) 0.020(2) -0.024(3)
O7 0.074(3) 0.058(3) 0.069(3) -0.023(3) 0.006(3) 0.036(3)
O2 0.031(2) 0.035(2) 0.061(3) -0.0056(19) 0.0053(18) 0.0114(16)
C1 0.029(2) 0.0201(19) 0.019(2) 0.0011(15) -0.0038(17) 0.0010(16)
O4 0.024(2) 0.046(2) 0.088(4) -0.010(2) -0.011(2) -0.0074(17)
C2 0.031(2) 0.022(2) 0.022(2) 0.0025(16) 0.0026(18) 0.0041(17)
C4 0.033(2) 0.026(2) 0.019(2) 0.0038(17) 0.0018(18) 0.0047(18)
C7 0.038(3) 0.021(2) 0.024(2) -0.0005(17) -0.0030(19) -0.0060(18)
C3 0.060(4) 0.036(3) 0.044(3) 0.008(3) -0.019(3) -0.001(3)
C10 0.105(6) 0.040(3) 0.040(4) -0.012(3) -0.034(4) 0.017(4)
C6 0.050(4) 0.053(4) 0.098(6) 0.008(4) 0.009(4) -0.005(3)
C12 0.056(4) 0.056(4) 0.094(6) 0.038(4) -0.003(4) -0.020(3)
C5 0.054(4) 0.066(5) 0.071(5) 0.010(4) 0.004(4) -0.013(4)
C9 0.052(5) 0.097(7) 0.134(9) 0.053(7) 0.031(5) -0.007(5)
C11 0.278(17) 0.071(6) 0.046(5) 0.012(4) 0.064(7) 0.023(8)
C8 0.107(13) 0.033(6) 0.056(8) -0.012(6) 0.037(8) 0.008(7)
C8' 0.084(12) 0.140(17) 0.021(6) -0.024(8) 0.010(6) -0.005(11)

loop_
_atom_type_symbol
_atom_type_description
_atom_type_scat_dispersion_real
_atom_type_scat_dispersion_imag
_atom_type_scat_source
C C 0.0033 0.0016 'International Tables Vol C Tables 4.2.6.8 and 6.1.1.4'
H H 0.0000 0.0000 'International Tables Vol C Tables 4.2.6.8 and 6.1.1.4'
N N 0.0061 0.0033 'International Tables Vol C Tables 4.2.6.8 and 6.1.1.4'
O O 0.0106 0.0060 'International Tables Vol C Tables 4.2.6.8 and 6.1.1.4'
Tb Tb -0.1723 4.1537 'International Tables Vol C Tables 4.2.6.8 and 6.1.1.4'

loop_
_geom_angle_atom_site_label_1
_geom_angle_atom_site_label_2
_geom_angle_atom_site_label_3
_geom_angle
_geom_angle_site_symmetry_1
_geom_angle_site_symmetry_3
O3 Tb1 O4 128.6(2) . .
O3 Tb1 O1 75.54(16) . .
O4 Tb1 O1 78.22(17) . .
O3 Tb1 O2 82.96(17) . 3_675
O4 Tb1 O2 79.91(15) . 3_675
O1 Tb1 O2 128.40(17) . 3_675
O3 Tb1 O9 75.50(17) . .
O4 Tb1 O9 144.45(17) . .
O1 Tb1 O9 137.15(15) . .
O2 Tb1 O9 77.86(15) 3_675 .
O3 Tb1 O8 142.85(16) . .
O4 Tb1 O8 76.69(19) . .
O1 Tb1 O8 141.32(16) . .
O2 Tb1 O8 74.91(16) 3_675 .
O9 Tb1 O8 70.95(16) . .
O3 Tb1 O6 131.63(16) . .
O4 Tb1 O6 80.31(16) . .
O1 Tb1 O6 74.51(16) . .
O2 Tb1 O6 145.00(15) 3_675 .
O9 Tb1 O6 103.12(16) . .
O8 Tb1 O6 72.61(15) . .
O3 Tb1 O5 86.47(17) . .
O4 Tb1 O5 129.85(15) . .
O1 Tb1 O5 78.39(16) . .
O2 Tb1 O5 146.72(14) 3_675 .
O9 Tb1 O5 68.95(14) . .
O8 Tb1 O5 95.87(16) . .
O6 Tb1 O5 50.83(12) . .
O3 Tb1 N1 108.67(17) . .
O4 Tb1 N1 104.55(15) . .
O1 Tb1 N1 72.85(16) . .
O2 Tb1 N1 158.50(15) 3_675 .
O9 Tb1 N1 87.45(15) . .
O8 Tb1 N1 85.55(15) . .
O6 Tb1 N1 25.35(12) . .
O5 Tb1 N1 25.64(12) . .
N1 O6 Tb1 96.7(3) . .
C1 O1 Tb1 153.6(4) . .
C12 O9 Tb1 131.0(4) . .
O7 N1 O6 121.7(5) . .
O7 N1 O5 121.5(5) . .
O6 N1 O5 116.8(4) . .
O7 N1 Tb1 172.5(4) . .
O6 N1 Tb1 58.0(2) . .
O5 N1 Tb1 59.4(2) . .
C11 O8 Tb1 136.0(5) . .
N1 O5 Tb1 95.0(3) . .
C7 O3 Tb1 138.3(4) . .
C1 O2 Tb1 133.2(4) . 3_675
O1 C1 O2 124.5(5) . .
O1 C1 C2 117.8(5) . .
O2 C1 C2 117.6(4) . .
C7 O4 Tb1 147.5(4) 3_675 .
C8 C2 C1 111.6(6) . .
C8 C2 C3 113.1(8) . .
C1 C2 C3 112.3(4) . .
C8 C2 C6 103.5(8) . .
C1 C2 C6 115.0(5) . .
C3 C2 C6 100.8(5) . .
C8' C4 C7 115.3(8) . 2_645
C8' C4 C5 106.7(8) . .
C7 C4 C5 113.5(5) 2_645 .
C8' C4 C3 105.6(9) . .
C7 C4 C3 112.3(4) 2_645 .
C5 C4 C3 102.3(5) . .
O3 C7 O4 125.6(5) . 3_675
O3 C7 C4 118.4(5) . 2_655
O4 C7 C4 116.1(5) 3_675 2_655
C10 C3 C2 113.8(6) . .
C10 C3 C4 113.2(6) . .
C2 C3 C4 102.1(4) . .
C10 C3 C9 109.3(7) . .
C2 C3 C9 109.5(6) . .
C4 C3 C9 108.7(6) . .
C2 C6 C5 105.8(6) . .
C4 C5 C6 105.6(6) . .

loop_
_geom_bond_atom_site_label_1
_geom_bond_atom_site_label_2
_geom_bond_distance
_geom_bond_site_symmetry_2
Tb1 O3 2.272(4) .
Tb1 O4 2.280(4) .
Tb1 O1 2.288(4) .
Tb1 O2 2.290(4) 3_675
Tb1 O9 2.446(4) .
Tb1 O8 2.467(4) .
Tb1 O6 2.499(4) .
Tb1 O5 2.529(4) .
Tb1 N1 2.927(4) .
O6 N1 1.262(6) .
O1 C1 1.243(6) .
O9 C12 1.423(8) .
N1 O7 1.224(6) .
N1 O5 1.272(6) .
O8 C11 1.356(9) .
O3 C7 1.239(7) .
O2 C1 1.260(6) .
O2 Tb1 2.290(4) 3_675
C1 C2 1.515(6) .
O4 C7 1.253(7) 3_675
C2 C8 1.476(13) .
C2 C3 1.545(7) .
C2 C6 1.560(9) .
C4 C8' 1.471(14) .
C4 C7 1.519(6) 2_645
C4 C5 1.532(9) .
C4 C3 1.550(7) .
C7 O4 1.253(7) 3_675
C7 C4 1.519(6) 2_655
C3 C10 1.479(10) .
C3 C9 1.585(11) .
C6 C5 1.570(10) .
